data_2212000
loop_
_publ_author_name
'Maria Gdaniec'
'Tadeusz Po\/lo\'nski'

_publ_section_title
;
 Phenazine--2,6-dihydroxybenzoic acid (1/1)
;
_journal_coeditor_code AT2202
_journal_issue 2
_journal_name_full 'Acta Crystallographica Section E'
_journal_page_first o707
_journal_page_last o709
_journal_paper_doi 10.1107/S1600536807001195
_journal_volume 63
_journal_year 2007
_chemical_formula_iupac 'C12 H8 N2 , C7 H6 O4'
_chemical_formula_moiety 'C12 H8 N2 , C7 H6 O4'
_chemical_formula_sum 'C19 H14 N2 O4'
_chemical_formula_weight 334.32
_chemical_name_systematic
;
Phenazine--2,6-dihydroxybenzoic acid (1/1)
;
_space_group_IT_number 15
_symmetry_cell_setting monoclinic
_symmetry_space_group_name_Hall '-C 2yc'
_symmetry_space_group_name_H-M 'C 1 2/c 1'
_atom_sites_solution_hydrogens difmap
_atom_sites_solution_primary direct
_atom_sites_solution_secondary difmap
_audit_creation_method SHELXL97
_cell_angle_alpha 90.00
_cell_angle_beta 103.57(2)
_cell_angle_gamma 90.00
_cell_formula_units_Z 8
_cell_length_a 16.5921(18)
_cell_length_b 7.4480(7)
_cell_length_c 25.297(2)
_cell_measurement_reflns_used 1855
_cell_measurement_temperature 100(2)
_cell_measurement_theta_max 25
_cell_measurement_theta_min 4
_cell_volume 3038.9(6)
_computing_cell_refinement 'CrysAlis CCD'
_computing_data_collection 'CrysAlis CCD (Oxford Diffraction, 2004)'
_computing_data_reduction 'CrysAlis RED (Oxford Diffraction, 2004)'
_computing_molecular_graphics
;
Stereochemical Workstation Operation Manual (Siemens, 1989) and
MERCURY (Version 1.4; Macrae <i>et al.</i>,  2006)
;
_computing_publication_material SHELXL97
_computing_structure_refinement 'SHELXL97 (Sheldrick, 1997)'
_computing_structure_solution 'SHELXS97 (Sheldrick, 1997)'
_diffrn_ambient_temperature 100(2)
_diffrn_measured_fraction_theta_full 0.993
_diffrn_measured_fraction_theta_max 0.993
_diffrn_measurement_device_type 'Kuma KM4 \k-geometry CCD area-detector'
_diffrn_measurement_method \w
_diffrn_radiation_monochromator graphite
_diffrn_radiation_source 'fine-focus sealed tube'
_diffrn_radiation_type MoK\a
_diffrn_radiation_wavelength 0.71073
_diffrn_reflns_av_R_equivalents 0.0378
_diffrn_reflns_av_sigmaI/netI 0.0483
_diffrn_reflns_limit_h_max 19
_diffrn_reflns_limit_h_min -15
_diffrn_reflns_limit_k_max 8
_diffrn_reflns_limit_k_min -8
_diffrn_reflns_limit_l_max 30
_diffrn_reflns_limit_l_min -28
_diffrn_reflns_number 7257
_diffrn_reflns_theta_full 25.03
_diffrn_reflns_theta_max 25.03
_diffrn_reflns_theta_min 3.58
_diffrn_standards_decay_% 0
_diffrn_standards_number 0
_exptl_absorpt_coefficient_mu 0.104
_exptl_absorpt_correction_type none
_exptl_crystal_colour yellow
_exptl_crystal_density_diffrn 1.461
_exptl_crystal_density_method 'not measured'
_exptl_crystal_description block
_exptl_crystal_F_000 1392
_exptl_crystal_size_max 0.15
_exptl_crystal_size_mid 0.12
_exptl_crystal_size_min 0.09
_refine_diff_density_max 0.219
_refine_diff_density_min -0.214
_refine_ls_extinction_method none
_refine_ls_goodness_of_fit_ref 1.056
_refine_ls_hydrogen_treatment mixed
_refine_ls_matrix_type full
_refine_ls_number_parameters 238
_refine_ls_number_reflns 2667
_refine_ls_number_restraints 0
_refine_ls_restrained_S_all 1.056
_refine_ls_R_factor_all 0.0765
_refine_ls_R_factor_gt 0.0484
_refine_ls_shift/su_max 0.000
_refine_ls_shift/su_mean 0.000
_refine_ls_structure_factor_coef Fsqd
_refine_ls_weighting_details 'calc w = 1/[\s^2^(Fo^2^)+(0.0534P)^2^+1.0575P] where P=(Fo^2^+2Fc^2^)/3'
_refine_ls_weighting_scheme calc
_refine_ls_wR_factor_gt 0.1040
_refine_ls_wR_factor_ref 0.1125
_reflns_number_gt 1876
_reflns_number_total 2667
_reflns_threshold_expression I>2\s(I)
_cod_data_source_file at2202.cif
_cod_data_source_block I
_cod_original_sg_symbol_H-M 'C 2/c'
_cod_database_code 2212000
_cod_database_fobs_code 2212000

loop_
_symmetry_equiv_pos_as_xyz
'x, y, z'
'-x, y, -z+1/2'
'x+1/2, y+1/2, z'
'-x+1/2, y+1/2, -z+1/2'
'-x, -y, -z'
'x, -y, z-1/2'
'-x+1/2, -y+1/2, -z'
'x+1/2, -y+1/2, z-1/2'

loop_
_atom_site_type_symbol
_atom_site_label
_atom_site_fract_x
_atom_site_fract_y
_atom_site_fract_z
_atom_site_U_iso_or_equiv
_atom_site_adp_type
_atom_site_calc_flag
_atom_site_refinement_flags
_atom_site_occupancy
C C1 0.54456(13) 0.5591(3) 0.69372(8) 0.0186(5) Uani d . 1
C C2 0.60228(13) 0.6779(3) 0.72671(9) 0.0193(5) Uani d . 1
C C3 0.67036(13) 0.6123(3) 0.76457(9) 0.0221(5) Uani d . 1
H H3 0.7087 0.6928 0.7863 0.026 Uiso calc R 1
C C4 0.68188(14) 0.4285(3) 0.77042(9) 0.0225(5) Uani d . 1
H H4 0.7290 0.3840 0.7960 0.027 Uiso calc R 1
C C5 0.62633(14) 0.3081(3) 0.73978(9) 0.0232(5) Uani d . 1
H H5 0.6352 0.1825 0.7446 0.028 Uiso calc R 1
C C6 0.55765(13) 0.3722(3) 0.70204(9) 0.0199(5) Uani d . 1
C C7 0.47677(14) 0.6363(3) 0.65202(9) 0.0217(5) Uani d . 1
O O1 0.59442(10) 0.8587(2) 0.72250(7) 0.0275(4) Uani d . 1
H H1O 0.5469(18) 0.875(4) 0.6966(12) 0.052(9) Uiso d . 1
O O2 0.50553(10) 0.2462(2) 0.67427(7) 0.0259(4) Uani d . 1
H H2O 0.4614(18) 0.298(4) 0.6525(11) 0.048(9) Uiso d . 1
O O3 0.46821(10) 0.7980(2) 0.64386(7) 0.0335(5) Uani d . 1
O O4 0.42443(9) 0.5186(2) 0.62198(6) 0.0253(4) Uani d . 1
H H4O 0.375(2) 0.588(5) 0.5935(13) 0.076(10) Uiso d . 1
N N1A 0.66289(11) 0.7762(2) 0.49310(7) 0.0204(4) Uani d . 1
C C2A 0.70315(13) 0.8265(3) 0.45475(8) 0.0177(5) Uani d . 1
C C3A 0.65756(14) 0.9112(3) 0.40653(9) 0.0217(5) Uani d . 1
H H3A 0.5999 0.9322 0.4020 0.026 Uiso calc R 1
C C4A 0.69551(14) 0.9622(3) 0.36710(9) 0.0228(5) Uani d . 1
H H4A 0.6641 1.0170 0.3349 0.027 Uiso calc R 1
C C5A 0.71773(14) 0.5656(3) 0.62654(9) 0.0241(5) Uani d . 1
H H5A 0.6919 0.5294 0.6546 0.029 Uiso calc R 1
C C6A 0.67170(14) 0.6434(3) 0.58069(9) 0.0237(5) Uani d . 1
H H6A 0.6138 0.6600 0.5768 0.028 Uiso calc R 1
C C7A 0.70954(13) 0.7004(3) 0.53836(9) 0.0188(5) Uani d . 1
N N1B 0.30893(11) 0.6689(2) 0.54264(7) 0.0195(4) Uani d . 1
C C2B 0.33163(13) 0.7384(3) 0.49899(8) 0.0189(5) Uani d . 1
C C3B 0.41567(14) 0.7319(3) 0.49590(9) 0.0267(6) Uani d . 1
H H3B 0.4560 0.6776 0.5243 0.032 Uiso calc R 1
C C4B 0.43866(15) 0.8033(3) 0.45220(10) 0.0311(6) Uani d . 1
H H4B 0.4953 0.8001 0.4506 0.037 Uiso calc R 1
C C5B 0.12074(15) 0.6174(3) 0.59110(10) 0.0281(6) Uani d . 1
H H5B 0.1034 0.5698 0.6215 0.034 Uiso calc R 1
C C6B 0.20203(14) 0.6086(3) 0.58971(9) 0.0235(5) Uani d . 1
H H6B 0.2412 0.5549 0.6189 0.028 Uiso calc R 1
C C7B 0.22833(13) 0.6801(3) 0.54440(8) 0.0181(5) Uani d . 1

loop_
_atom_site_aniso_label
_atom_site_aniso_U_11
_atom_site_aniso_U_22
_atom_site_aniso_U_33
_atom_site_aniso_U_12
_atom_site_aniso_U_13
_atom_site_aniso_U_23
C1 0.0176(11) 0.0225(13) 0.0167(11) 0.0014(9) 0.0060(9) 0.0000(9)
C2 0.0228(12) 0.0189(13) 0.0189(12) 0.0004(10) 0.0104(10) 0.0005(10)
C3 0.0217(12) 0.0242(13) 0.0187(12) -0.0016(10) 0.0015(10) -0.0040(10)
C4 0.0223(12) 0.0254(13) 0.0184(12) 0.0019(10) 0.0019(9) 0.0009(10)
C5 0.0260(13) 0.0197(12) 0.0235(12) 0.0047(10) 0.0052(10) 0.0012(10)
C6 0.0171(12) 0.0235(13) 0.0205(12) -0.0024(10) 0.0073(10) -0.0031(10)
C7 0.0192(12) 0.0245(13) 0.0220(12) -0.0005(10) 0.0062(9) -0.0029(10)
O1 0.0284(9) 0.0173(9) 0.0329(10) -0.0005(7) -0.0004(8) 0.0003(7)
O2 0.0227(9) 0.0231(9) 0.0289(9) -0.0019(7) 0.0000(7) -0.0020(8)
O3 0.0321(10) 0.0226(10) 0.0391(10) 0.0049(8) -0.0047(8) 0.0022(8)
O4 0.0212(8) 0.0263(9) 0.0250(9) 0.0005(7) -0.0013(7) -0.0016(7)
N1A 0.0201(10) 0.0190(10) 0.0216(10) -0.0001(8) 0.0035(8) -0.0010(8)
C2A 0.0201(11) 0.0142(11) 0.0188(12) -0.0018(9) 0.0042(9) -0.0033(9)
C3A 0.0208(12) 0.0197(12) 0.0232(12) -0.0006(10) 0.0024(10) -0.0032(10)
C4A 0.0280(13) 0.0191(13) 0.0190(12) -0.0006(10) 0.0011(10) 0.0002(10)
C5A 0.0296(14) 0.0219(13) 0.0222(12) -0.0005(10) 0.0086(10) -0.0015(10)
C6A 0.0208(12) 0.0251(13) 0.0268(13) -0.0013(10) 0.0088(10) -0.0025(10)
C7A 0.0209(12) 0.0136(11) 0.0212(12) -0.0008(9) 0.0035(10) -0.0040(9)
N1B 0.0205(10) 0.0193(10) 0.0180(10) -0.0013(8) 0.0029(8) -0.0032(8)
C2B 0.0201(12) 0.0194(12) 0.0168(11) -0.0012(9) 0.0034(9) -0.0047(9)
C3B 0.0193(12) 0.0339(15) 0.0263(13) -0.0007(11) 0.0040(10) -0.0016(11)
C4B 0.0206(13) 0.0382(16) 0.0366(15) -0.0041(11) 0.0107(11) -0.0057(12)
C5B 0.0318(14) 0.0277(14) 0.0279(13) -0.0076(11) 0.0134(11) -0.0033(11)
C6B 0.0310(13) 0.0187(12) 0.0199(12) -0.0019(10) 0.0044(10) -0.0021(10)
C7B 0.0195(12) 0.0175(12) 0.0168(11) -0.0027(9) 0.0036(9) -0.0043(9)

loop_
_atom_type_symbol
_atom_type_description
_atom_type_scat_dispersion_real
_atom_type_scat_dispersion_imag
_atom_type_scat_source
C C 0.0033 0.0016 'International Tables Vol C Tables 4.2.6.8 and 6.1.1.4'
H H 0.0000 0.0000 'International Tables Vol C Tables 4.2.6.8 and 6.1.1.4'
N N 0.0061 0.0033 'International Tables Vol C Tables 4.2.6.8 and 6.1.1.4'
O O 0.0106 0.0060 'International Tables Vol C Tables 4.2.6.8 and 6.1.1.4'

loop_
_geom_angle_atom_site_label_1
_geom_angle_atom_site_label_2
_geom_angle_atom_site_label_3
_geom_angle_site_symmetry_1
_geom_angle_site_symmetry_3
_geom_angle
C6 C1 C2 . . 117.73(19)
C6 C1 C7 . . 123.8(2)
C2 C1 C7 . . 118.4(2)
O1 C2 C3 . . 116.9(2)
O1 C2 C1 . . 122.21(19)
C3 C2 C1 . . 120.9(2)
C4 C3 C2 . . 119.4(2)
C4 C3 H3 . . 120.3
C2 C3 H3 . . 120.3
C5 C4 C3 . . 121.5(2)
C5 C4 H4 . . 119.2
C3 C4 H4 . . 119.2
C4 C5 C6 . . 119.5(2)
C4 C5 H5 . . 120.2
C6 C5 H5 . . 120.2
O2 C6 C5 . . 116.0(2)
O2 C6 C1 . . 123.12(19)
C5 C6 C1 . . 120.8(2)
O3 C7 O4 . . 121.0(2)
O3 C7 C1 . . 123.1(2)
O4 C7 C1 . . 116.0(2)
C2 O1 H1O . . 104(2)
C6 O2 H2O . . 110.6(18)
C7 O4 H4O . . 110.7(18)
C7A N1A C2A . . 116.34(19)
N1A C2A C3A . . 119.0(2)
N1A C2A C7A . 7_666 121.98(19)
C3A C2A C7A . 7_666 119.0(2)
C4A C3A C2A . . 120.7(2)
C4A C3A H3A . . 119.6
C2A C3A H3A . . 119.6
C3A C4A C5A . 7_666 120.6(2)
C3A C4A H4A . . 119.7
C5A C4A H4A 7_666 . 119.7
C6A C5A C4A . 7_666 120.6(2)
C6A C5A H5A . . 119.7
C4A C5A H5A 7_666 . 119.7
C5A C6A C7A . . 120.6(2)
C5A C6A H6A . . 119.7
C7A C6A H6A . . 119.7
N1A C7A C6A . . 119.8(2)
N1A C7A C2A . 7_666 121.7(2)
C6A C7A C2A . 7_666 118.5(2)
C2B N1B C7B . . 118.13(18)
N1B C2B C3B . . 120.0(2)
N1B C2B C7B . 7_566 120.81(19)
C3B C2B C7B . 7_566 119.2(2)
C4B C3B C2B . . 120.0(2)
C4B C3B H3B . . 120.0
C2B C3B H3B . . 120.0
C3B C4B C5B . 7_566 120.9(2)
C3B C4B H4B . . 119.5
C5B C4B H4B 7_566 . 119.5
C6B C5B C4B . 7_566 120.9(2)
C6B C5B H5B . . 119.5
C4B C5B H5B 7_566 . 119.5
C5B C6B C7B . . 119.8(2)
C5B C6B H6B . . 120.1
C7B C6B H6B . . 120.1
N1B C7B C6B . . 119.78(19)
N1B C7B C2B . 7_566 121.06(19)
C6B C7B C2B . 7_566 119.2(2)

loop_
_geom_bond_atom_site_label_1
_geom_bond_atom_site_label_2
_geom_bond_site_symmetry_2
_geom_bond_distance
C1 C6 . 1.417(3)
C1 C2 . 1.422(3)
C1 C7 . 1.467(3)
C2 O1 . 1.355(3)
C2 C3 . 1.387(3)
C3 C4 . 1.386(3)
C3 H3 . 0.9500
C4 C5 . 1.385(3)
C4 H4 . 0.9500
C5 C6 . 1.389(3)
C5 H5 . 0.9500
C6 O2 . 1.355(3)
C7 O3 . 1.225(3)
C7 O4 . 1.338(3)
O1 H1O . 0.91(3)
O2 H2O . 0.89(3)
O4 H4O . 1.09(3)
N1A C7A . 1.347(3)
N1A C2A . 1.353(3)
C2A C3A . 1.423(3)
C2A C7A 7_666 1.432(3)
C3A C4A . 1.353(3)
C3A H3A . 0.9500
C4A C5A 7_666 1.425(3)
C4A H4A . 0.9500
C5A C6A . 1.360(3)
C5A H5A . 0.9500
C6A C7A . 1.427(3)
C6A H6A . 0.9500
N1B C2B . 1.351(3)
N1B C7B . 1.351(3)
C2B C3B . 1.416(3)
C2B C7B 7_566 1.432(3)
C3B C4B . 1.360(3)
C3B H3B . 0.9500
C4B C5B 7_566 1.419(3)
C4B H4B . 0.9500
C5B C6B . 1.359(3)
C5B H5B . 0.9500
C6B C7B . 1.422(3)
C6B H6B . 0.9500

loop_
_geom_hbond_atom_site_label_D
_geom_hbond_atom_site_label_H
_geom_hbond_atom_site_label_A
_geom_hbond_site_symmetry_A
_geom_hbond_distance_DH
_geom_hbond_distance_HA
_geom_hbond_distance_DA
_geom_hbond_angle_DHA
O2 H2O O4 . 0.89(3) 1.86(3) 2.616(2) 141(3)
O1 H1O O3 . 0.91(3) 1.73(3) 2.568(2) 152(3)
O4 H4O N1B . 1.09(3) 1.60(3) 2.674(2) 168(3)
C4B H4B N1A . 0.95 2.74 3.626(3) 155
C3A H3A O3 5_676 0.95 2.46 3.070(3) 122
C3A H3A O2 5_666 0.95 2.64 3.206(3) 119
C5 H5 O1 1_545 0.95 2.53 3.401(3) 152
C5B H5B O2 3_455 0.95 2.68 3.300(3) 124
